data_8104360
loop_
_publ_author_name
'Halwax, E.'
'Voellenkle, H.'

_publ_section_title
;
 Die Kristallstruktur des Kaliummetagermanats, K2 Ge O3
;
_journal_name_full 'Zeitschrift fuer Kristallographie (149,1979-)'
_journal_page_first 63
_journal_page_last 71
_journal_volume 169
_journal_year 1984
_chemical_formula_sum 'Ge K2 O3'
_chemical_name_systematic 'K2 Ge O3'
_space_group_IT_number 61
_symmetry_space_group_name_Hall '-P 2ac 2ab'
_symmetry_space_group_name_H-M 'P b c a'
_cell_angle_alpha 90
_cell_angle_beta 90
_cell_angle_gamma 90
_cell_formula_units_Z 40
_cell_length_a 23.033
_cell_length_b 32.887
_cell_length_c 5.453
_cell_volume 4130.573
_citation_journal_id_ASTM ZEKRDZ
_cod_data_source_file Halwax_ZEKRDZ_1984_1973.cif
_cod_data_source_block Ge1K2O3
_cod_original_formula_sum 'Ge1 K2 O3'
_cod_database_code 8104360

loop_
_symmetry_equiv_pos_as_xyz
x,y,z
-x+1/2,-y,z+1/2
x+1/2,-y+1/2,-z
-x,y+1/2,-z+1/2
-x,-y,-z
x-1/2,y,-z-1/2
-x-1/2,y-1/2,z
x,-y-1/2,z-1/2

loop_
_atom_site_label
_atom_site_type_symbol
_atom_site_fract_x
_atom_site_fract_y
_atom_site_fract_z
_atom_site_occupancy
_atom_site_U_iso_or_equiv
K5 K+1 0.1872 0.0715 0.7579 1 0.0
K2 K+1 0.0275 0.0938 0.7468 1 0.0
K8 K+1 0.3039 0.1702 0.7441 1 0.0
K9 K+1 0.439 0.1319 0.2535 1 0.0
K7 K+1 0.2842 0.0979 0.255 1 0.0
K4 K+1 0.2 0.001 0.2611 1 0.0
O1 O-2 0.0492 0.1078 0.24 1 0.0
O7 O-2 0.3123 0.0121 0.263 1 0.0
Ge1 Ge+4 0.12165 0.1184 0.2758 1 0.0
O9 O-2 0.4076 0.0449 0.563 1 0.0
O14 O-2 0.4408 0.2145 0.232 1 0.0
K6 K+1 0.223 0.2164 0.2416 1 0.0
O2 O-2 0.1687 0.0775 0.246 1 0.0
O4 O-2 0.1456 0.1599 0.088 1 0.0
Ge4 Ge+4 0.37922 0.08198 0.7704 1 0.0
O10 O-2 0.402 0.062 0.06 1 0.0
O11 O-2 0.3053 0.0833 0.755 1 0.0
Ge2 Ge+4 0.13539 0.17902 0.7771 1 0.0
Ge5 Ge+4 0.36759 0.22027 0.2279 1 0.0
O12 O-2 0.4173 0.1251 0.736 1 0.0
O3 O-2 0.1323 0.1362 0.591 1 0.0
K1 K+1 0.0381 0.0252 0.2477 1 0.0
O5 O-2 0.0716 0.2037 0.763 1 0.0
O13 O-2 0.3294 0.1747 0.253 1 0.0
O6 O-2 0.1971 0.2063 0.726 1 0.0
Ge3 Ge+4 0.38607 0.02155 0.2721 1 0.0
O8 O-2 0.4327 -0.0177 0.235 1 0.0
K10 K+1 0.4597 0.2007 0.7369 1 0.0
K3 K+1 0.0579 0.2138 0.2651 1 0.0
O15 O-2 0.3427 0.2438 0.949 1 0.0
